data_7135765
loop_
_publ_author_name
'Wu, Haijian'
'Sun, Manman'
'Wang, Zhiming'
'Yang, Jianguo'
'Zhu, Gangguo'

_publ_section_title
;
 HFIP-promoted strain-release rearrangement/<i>N</i>-functionalization of
 azabicyclo[1.1.0]butanes with <i>para</i>-quinone methides for the
 synthesis of azetidines.
;
_journal_issue 39
_journal_name_full 'Chemical communications (Cambridge, England)'
_journal_page_first 9964
_journal_page_last 9968
_journal_paper_doi 10.1039/d6cc01195k
_journal_volume 62
_journal_year 2026
_chemical_formula_moiety 'C38 H43 N O2'
_chemical_formula_sum 'C38 H43 N O2'
_chemical_formula_weight 545.73
_space_group_crystal_system monoclinic
_space_group_IT_number 14
_space_group_name_Hall '-P 2yn'
_space_group_name_H-M_alt 'P 1 21/n 1'
_atom_sites_solution_hydrogens geom
_atom_sites_solution_primary dual
_audit_creation_date 2026-03-31
_audit_creation_method
;
Olex2 1.5
(compiled 2026.03.20 svn.r2bc28608 for OlexSys, GUI svn.r7530)
;
_audit_update_record
;
2026-03-31 deposited with the CCDC.	2026-04-23 downloaded from the CCDC.
;
_cell_angle_alpha 90
_cell_angle_beta 110.7200(10)
_cell_angle_gamma 90
_cell_formula_units_Z 4
_cell_length_a 12.2137(5)
_cell_length_b 16.3186(6)
_cell_length_c 17.2412(6)
_cell_measurement_reflns_used 9866
_cell_measurement_temperature 200.00
_cell_measurement_theta_max 56.93
_cell_measurement_theta_min 3.35
_cell_volume 3214.1(2)
_computing_cell_refinement 'SAINT V8.40A (Bruker, 2019)'
_computing_data_reduction 'SAINT V8.40A (Bruker, 2019)'
_computing_molecular_graphics 'Olex2 1.5 (Dolomanov et al., 2009)'
_computing_publication_material 'Olex2 1.5 (Dolomanov et al., 2009)'
_computing_structure_refinement 'SHELXL 2019/2 (Sheldrick, 2015)'
_computing_structure_solution 'SHELXT 2018/2 (Sheldrick, 2018)'
_diffrn_ambient_temperature 200.00
_diffrn_measured_fraction_theta_full 0.996
_diffrn_measured_fraction_theta_max 0.994
_diffrn_measurement_device_type 'Bruker APEX-II CCD'
_diffrn_measurement_method '\f and \w scans'
_diffrn_radiation_type GaK\a
_diffrn_radiation_wavelength 1.34138
_diffrn_reflns_av_R_equivalents 0.0366
_diffrn_reflns_av_unetI/netI 0.0336
_diffrn_reflns_Laue_measured_fraction_full 0.996
_diffrn_reflns_Laue_measured_fraction_max 0.994
_diffrn_reflns_limit_h_max 15
_diffrn_reflns_limit_h_min -15
_diffrn_reflns_limit_k_max 19
_diffrn_reflns_limit_k_min -20
_diffrn_reflns_limit_l_max 21
_diffrn_reflns_limit_l_min -20
_diffrn_reflns_number 33404
_diffrn_reflns_point_group_measured_fraction_full 0.996
_diffrn_reflns_point_group_measured_fraction_max 0.994
_diffrn_reflns_theta_full 53.594
_diffrn_reflns_theta_max 57.017
_diffrn_reflns_theta_min 3.352
_diffrn_source_current 3.57
_diffrn_source_power 0.24954300000000001
_diffrn_source_voltage 69.9
_diffrn_standards_number 0
_exptl_absorpt_coefficient_mu 0.349
_exptl_absorpt_correction_T_max 0.0688
_exptl_absorpt_correction_T_min 0.0106
_exptl_absorpt_correction_type multi-scan
_exptl_absorpt_process_details
;
SADABS-2016/2 (Bruker,2016/2) was used for absorption correction.
wR2(int) was 0.1752 before and 0.0548 after correction.
The Ratio of minimum to maximum transmission is 0.1541.
The \l/2 correction factor is Not present.
;
_exptl_crystal_density_diffrn 1.128
_exptl_crystal_description block
_exptl_crystal_F_000 1176
_exptl_crystal_size_max 0.2
_exptl_crystal_size_mid 0.15
_exptl_crystal_size_min 0.1
_refine_diff_density_max 0.298
_refine_diff_density_min -0.204
_refine_diff_density_rms 0.036
_refine_ls_extinction_method none
_refine_ls_goodness_of_fit_ref 1.071
_refine_ls_hydrogen_treatment constr
_refine_ls_matrix_type full
_refine_ls_number_parameters 377
_refine_ls_number_reflns 6568
_refine_ls_number_restraints 1
_refine_ls_restrained_S_all 1.071
_refine_ls_R_factor_all 0.0642
_refine_ls_R_factor_gt 0.0557
_refine_ls_shift/su_max 0.000
_refine_ls_shift/su_mean 0.000
_refine_ls_structure_factor_coef Fsqd
_refine_ls_weighting_details 'w=1/[\s^2^(Fo^2^)+(0.1022P)^2^+0.3371P] where P=(Fo^2^+2Fc^2^)/3'
_refine_ls_weighting_scheme calc
_refine_ls_wR_factor_gt 0.1664
_refine_ls_wR_factor_ref 0.1753
_reflns_Friedel_coverage 0.000
_reflns_number_gt 5416
_reflns_number_total 6568
_reflns_threshold_expression 'I > 2\s(I)'
_cod_data_source_file d6cc01195k2.cif
_cod_data_source_block 0331_3_0m
_cod_depositor_comments 'Adding full bibliography for 7135763--7135765.cif.'
_cod_database_code 7135765
_shelx_shelxl_version_number 2019/2
_shelx_space_group_comment
;
The symmetry employed for this shelxl refinement is uniquely defined
by the following loop, which should always be used as a source of
symmetry information in preference to the above space-group names.
They are only intended as comments.
;
_shelx_estimated_absorpt_t_max 0.966
_shelx_estimated_absorpt_t_min 0.933
_olex2_refinement_description
;
1. Fixed Uiso
 At 1.2 times of:
  All C(H) groups, All C(H,H) groups
 At 1.5 times of:
  All C(H,H,H) groups, All O(H) groups
2. Restrained distances
 H2-H31A
 2.1 with sigma of 0.001
3.a Ternary CH refined with riding coordinates:
 C18(H18)
3.b Secondary CH2 refined with riding coordinates:
 C10(H10A,H10B), C9(H9A,H9B)
3.c Aromatic/amide H refined with riding coordinates:
 C20(H20), C3(H3), C24(H24), C7(H7), C4(H4), C34(H34), C35(H35), C6(H6),
 C13(H13), C36(H36), C38(H38), C17(H17), C14(H14), C37(H37), C16(H16), C15(H15)
3.d Tetrahedral OH refined with riding coordinates:
 O2(H2)
3.e Idealised Me refined as rotating group:
 C8(H8A,H8B,H8C), C30(H30A,H30B,H30C), C26(H26A,H26B,H26C), C32(H32A,H32B,
 H32C), C28(H28A,H28B,H28C), C31(H31A,H31B,H31C), C27(H27A,H27B,H27C)
;
_olex2_submission_special_instructions 'No special instructions were received'

loop_
_space_group_symop_operation_xyz
'x, y, z'
'-x+1/2, y+1/2, -z+1/2'
'-x, -y, -z'
'x-1/2, -y-1/2, z-1/2'

loop_
_atom_site_label
_atom_site_type_symbol
_atom_site_fract_x
_atom_site_fract_y
_atom_site_fract_z
_atom_site_U_iso_or_equiv
_atom_site_adp_type
_atom_site_occupancy
_atom_site_site_symmetry_order
_atom_site_calc_flag
_atom_site_refinement_flags_posn
_atom_site_refinement_flags_adp
_atom_site_refinement_flags_occupancy
_atom_site_disorder_assembly
_atom_site_disorder_group
O1 O 0.97129(11) 0.43023(8) 0.19079(7) 0.0785(3) Uani 1 1 d . . . . .
O2 O 0.26919(10) 0.30481(8) 0.12916(8) 0.0826(4) Uani 1 1 d . . . . .
H2 H 0.286169 0.259800 0.154205 0.124 Uiso 1 1 calc DR U . . .
N1 N 0.75127(10) 0.47782(7) 0.30428(7) 0.0576(3) Uani 1 1 d . . . . .
C20 C 0.53039(12) 0.40437(9) 0.27313(9) 0.0580(3) Uani 1 1 d . . . . .
H20 H 0.586142 0.398077 0.327554 0.070 Uiso 1 1 calc R U . . .
C2 C 0.97045(11) 0.37927(8) 0.38422(9) 0.0549(3) Uani 1 1 d . . . . .
C21 C 0.43852(12) 0.34873(9) 0.24531(9) 0.0580(3) Uani 1 1 d . . . . .
C19 C 0.54395(12) 0.46829(9) 0.22504(9) 0.0568(3) Uani 1 1 d . . . . .
C3 C 0.92821(13) 0.37823(10) 0.44944(10) 0.0635(4) Uani 1 1 d . . . . .
H3 H 0.868215 0.415418 0.449137 0.076 Uiso 1 1 calc R U . . .
C10 C 0.86678(12) 0.51834(9) 0.33134(9) 0.0575(3) Uani 1 1 d . . . . .
H10A H 0.896987 0.533600 0.390752 0.069 Uiso 1 1 calc R U . . .
H10B H 0.871063 0.565225 0.296086 0.069 Uiso 1 1 calc R U . . .
C1 C 0.92032(12) 0.43737(9) 0.31183(9) 0.0558(3) Uani 1 1 d . . . . .
C11 C 1.00157(13) 0.45049(9) 0.26300(9) 0.0592(3) Uani 1 1 d . . . . .
C22 C 0.35873(12) 0.36015(10) 0.16422(10) 0.0622(4) Uani 1 1 d . . . . .
C24 C 0.46039(12) 0.47933(9) 0.14673(9) 0.0590(3) Uani 1 1 d . . . . .
H24 H 0.468128 0.524306 0.114055 0.071 Uiso 1 1 calc R U . . .
C7 C 1.05523(13) 0.32169(9) 0.38633(10) 0.0620(4) Uani 1 1 d . . . . .
H7 H 1.083803 0.319350 0.341795 0.074 Uiso 1 1 calc R U . . .
C4 C 0.97227(14) 0.32398(10) 0.51447(10) 0.0661(4) Uani 1 1 d . . . . .
H4 H 0.941671 0.324861 0.558027 0.079 Uiso 1 1 calc R U . . .
C33 C 0.62861(12) 0.59223(9) 0.31419(10) 0.0611(4) Uani 1 1 d . . . . .
C34 C 0.65772(14) 0.57985(11) 0.39847(10) 0.0688(4) Uani 1 1 d . . . . .
H34 H 0.691643 0.529205 0.422249 0.083 Uiso 1 1 calc R U . . .
C23 C 0.36530(12) 0.42645(10) 0.11441(9) 0.0619(4) Uani 1 1 d . . . . .
C5 C 1.05937(13) 0.26841(9) 0.51835(9) 0.0637(4) Uani 1 1 d . . . . .
C35 C 0.63838(15) 0.63965(13) 0.44852(12) 0.0796(5) Uani 1 1 d . . . . .
H35 H 0.659486 0.630201 0.506350 0.096 Uiso 1 1 calc R U . . .
C6 C 1.09893(14) 0.26768(10) 0.45195(10) 0.0657(4) Uani 1 1 d . . . . .
H6 H 1.157219 0.229264 0.451652 0.079 Uiso 1 1 calc R U . . .
C9 C 0.79149(12) 0.41576(9) 0.25809(9) 0.0602(3) Uani 1 1 d . . . . .
H9A H 0.770721 0.428548 0.198464 0.072 Uiso 1 1 calc R U . . .
H9B H 0.768703 0.359031 0.266008 0.072 Uiso 1 1 calc R U . . .
C18 C 0.64823(12) 0.52614(9) 0.25843(9) 0.0581(3) Uani 1 1 d . . . . .
H18 H 0.661884 0.553025 0.210521 0.070 Uiso 1 1 calc R U . . .
C12 C 1.11703(13) 0.49073(9) 0.30459(10) 0.0600(4) Uani 1 1 d . . . . .
C13 C 1.15072(13) 0.52371(10) 0.38372(10) 0.0643(4) Uani 1 1 d . . . . .
H13 H 1.100705 0.518459 0.414917 0.077 Uiso 1 1 calc R U . . .
C36 C 0.58856(17) 0.71302(13) 0.41488(15) 0.0889(6) Uani 1 1 d . . . . .
H36 H 0.575528 0.754417 0.449375 0.107 Uiso 1 1 calc R U . . .
C38 C 0.57817(17) 0.66629(11) 0.28110(12) 0.0790(5) Uani 1 1 d . . . . .
H38 H 0.557298 0.676163 0.223354 0.095 Uiso 1 1 calc R U . . .
C29 C 0.43029(14) 0.27695(10) 0.30126(10) 0.0656(4) Uani 1 1 d . . . . .
C17 C 1.19361(16) 0.49706(10) 0.26062(12) 0.0750(4) Uani 1 1 d . . . . .
H17 H 1.172536 0.473849 0.206780 0.090 Uiso 1 1 calc R U . . .
C8 C 1.11159(17) 0.21319(12) 0.59172(11) 0.0795(5) Uani 1 1 d . . . . .
H8A H 1.151883 0.246311 0.641005 0.119 Uiso 1 1 calc R U . . .
H8B H 1.167681 0.175916 0.581194 0.119 Uiso 1 1 calc R U . . .
H8C H 1.049322 0.181259 0.600924 0.119 Uiso 1 1 calc R U . . .
C30 C 0.30935(16) 0.27498(13) 0.31139(13) 0.0848(5) Uani 1 1 d . . . . .
H30A H 0.293784 0.328334 0.331449 0.127 Uiso 1 1 calc R U . . .
H30B H 0.309220 0.232354 0.351395 0.127 Uiso 1 1 calc R U . . .
H30C H 0.248461 0.262999 0.257722 0.127 Uiso 1 1 calc R U . . .
C26 C 0.28444(19) 0.37029(15) -0.03085(12) 0.0926(6) Uani 1 1 d . . . . .
H26A H 0.364030 0.368648 -0.032057 0.139 Uiso 1 1 calc R U . . .
H26B H 0.228498 0.379761 -0.087019 0.139 Uiso 1 1 calc R U . . .
H26C H 0.266750 0.317980 -0.009949 0.139 Uiso 1 1 calc R U . . .
C25 C 0.27513(14) 0.43986(12) 0.02619(10) 0.0730(4) Uani 1 1 d . . . . .
C14 C 1.25685(14) 0.56431(12) 0.41772(12) 0.0773(5) Uani 1 1 d . . . . .
H14 H 1.278812 0.587740 0.471521 0.093 Uiso 1 1 calc R U . . .
C37 C 0.5578(2) 0.72616(12) 0.33141(15) 0.0943(6) Uani 1 1 d . . . . .
H37 H 0.522406 0.776513 0.307901 0.113 Uiso 1 1 calc R U . . .
C16 C 1.29890(17) 0.53662(13) 0.29494(16) 0.0912(6) Uani 1 1 d . . . . .
H16 H 1.350291 0.540624 0.264665 0.109 Uiso 1 1 calc R U . . .
C32 C 0.52075(17) 0.28566(12) 0.38910(11) 0.0786(5) Uani 1 1 d . . . . .
H32A H 0.599716 0.285033 0.386695 0.118 Uiso 1 1 calc R U . . .
H32B H 0.512296 0.239974 0.423451 0.118 Uiso 1 1 calc R U . . .
H32C H 0.508049 0.337526 0.413300 0.118 Uiso 1 1 calc R U . . .
C28 C 0.29793(18) 0.52000(14) -0.01129(12) 0.0929(6) Uani 1 1 d . . . . .
H28A H 0.298506 0.565574 0.025870 0.139 Uiso 1 1 calc R U . . .
H28B H 0.236027 0.528875 -0.065257 0.139 Uiso 1 1 calc R U . . .
H28C H 0.373865 0.516984 -0.018547 0.139 Uiso 1 1 calc R U . . .
C31 C 0.4563(2) 0.19553(11) 0.26684(13) 0.0861(5) Uani 1 1 d . . . . .
H31A H 0.382440 0.168253 0.235220 0.129 Uiso 1 1 calc DR U . . .
H31B H 0.502142 0.160237 0.312840 0.129 Uiso 1 1 calc R U . . .
H31C H 0.500783 0.206074 0.230447 0.129 Uiso 1 1 calc R U . . .
C15 C 1.33056(16) 0.57045(14) 0.37266(15) 0.0902(6) Uani 1 1 d . . . . .
H15 H 1.403316 0.598182 0.395662 0.108 Uiso 1 1 calc R U . . .
C27 C 0.14977(16) 0.44481(17) 0.02723(13) 0.0955(6) Uani 1 1 d . . . . .
H27A H 0.131167 0.393910 0.050101 0.143 Uiso 1 1 calc R U . . .
H27B H 0.094401 0.452491 -0.029455 0.143 Uiso 1 1 calc R U . . .
H27C H 0.143942 0.491167 0.061690 0.143 Uiso 1 1 calc R U . . .

loop_
_atom_site_aniso_label
_atom_site_aniso_U_11
_atom_site_aniso_U_22
_atom_site_aniso_U_33
_atom_site_aniso_U_23
_atom_site_aniso_U_13
_atom_site_aniso_U_12
O1 0.0867(8) 0.0930(8) 0.0578(7) -0.0059(6) 0.0280(6) -0.0055(6)
O2 0.0706(7) 0.0865(8) 0.0769(8) -0.0027(6) 0.0090(6) -0.0232(6)
N1 0.0493(6) 0.0598(6) 0.0574(7) -0.0023(5) 0.0111(5) -0.0024(5)
C20 0.0518(7) 0.0644(8) 0.0532(8) -0.0009(6) 0.0130(6) 0.0010(6)
C2 0.0499(7) 0.0581(7) 0.0536(8) -0.0031(6) 0.0142(6) -0.0048(5)
C21 0.0538(7) 0.0623(8) 0.0575(8) -0.0021(6) 0.0191(6) 0.0006(6)
C19 0.0503(7) 0.0625(8) 0.0551(8) -0.0015(6) 0.0156(6) 0.0005(6)
C3 0.0629(8) 0.0695(9) 0.0588(9) 0.0020(7) 0.0223(7) 0.0054(7)
C10 0.0506(7) 0.0600(8) 0.0580(8) -0.0011(6) 0.0145(6) -0.0024(6)
C1 0.0521(7) 0.0593(8) 0.0527(8) -0.0025(6) 0.0145(6) -0.0026(6)
C11 0.0655(8) 0.0580(7) 0.0539(8) 0.0026(6) 0.0208(6) 0.0045(6)
C22 0.0524(7) 0.0700(9) 0.0610(9) -0.0072(7) 0.0160(6) -0.0061(6)
C24 0.0535(7) 0.0645(8) 0.0561(8) 0.0018(6) 0.0157(6) 0.0016(6)
C7 0.0626(8) 0.0651(8) 0.0609(9) 0.0015(7) 0.0250(7) 0.0010(6)
C4 0.0696(9) 0.0725(9) 0.0586(9) 0.0034(7) 0.0255(7) 0.0002(7)
C33 0.0506(7) 0.0617(8) 0.0651(9) -0.0001(7) 0.0132(6) -0.0046(6)
C34 0.0606(8) 0.0742(10) 0.0668(10) -0.0024(8) 0.0165(7) 0.0013(7)
C23 0.0527(7) 0.0723(9) 0.0557(8) -0.0030(7) 0.0129(6) 0.0010(6)
C5 0.0639(8) 0.0620(8) 0.0610(9) 0.0041(6) 0.0169(7) -0.0049(6)
C35 0.0664(9) 0.0940(12) 0.0745(11) -0.0160(9) 0.0201(8) -0.0057(9)
C6 0.0635(8) 0.0638(8) 0.0703(10) 0.0058(7) 0.0241(7) 0.0058(7)
C9 0.0563(7) 0.0628(8) 0.0551(8) -0.0031(6) 0.0117(6) -0.0025(6)
C18 0.0525(7) 0.0620(8) 0.0545(8) 0.0045(6) 0.0124(6) -0.0016(6)
C12 0.0584(8) 0.0581(7) 0.0665(9) 0.0063(6) 0.0258(7) 0.0067(6)
C13 0.0561(8) 0.0703(9) 0.0656(9) 0.0043(7) 0.0207(7) -0.0026(6)
C36 0.0808(11) 0.0796(12) 0.1030(16) -0.0262(11) 0.0286(11) -0.0056(9)
C38 0.0839(11) 0.0667(9) 0.0788(11) 0.0038(8) 0.0194(9) 0.0038(8)
C29 0.0653(8) 0.0650(9) 0.0672(10) 0.0000(7) 0.0241(7) -0.0047(7)
C17 0.0769(10) 0.0724(10) 0.0877(12) 0.0042(8) 0.0438(9) 0.0071(8)
C8 0.0851(11) 0.0801(11) 0.0706(11) 0.0154(9) 0.0240(9) 0.0059(9)
C30 0.0727(10) 0.0992(13) 0.0872(13) 0.0087(10) 0.0341(9) -0.0101(9)
C26 0.0861(12) 0.1164(16) 0.0627(11) -0.0142(10) 0.0108(9) -0.0068(11)
C25 0.0583(8) 0.0926(12) 0.0575(9) 0.0000(8) 0.0075(7) -0.0030(8)
C14 0.0595(9) 0.0862(11) 0.0800(11) 0.0021(9) 0.0170(8) -0.0081(8)
C37 0.1046(15) 0.0637(10) 0.1079(17) -0.0028(10) 0.0293(12) 0.0086(9)
C16 0.0749(11) 0.0927(13) 0.1253(18) 0.0074(12) 0.0594(12) 0.0018(10)
C32 0.0837(11) 0.0773(10) 0.0695(11) 0.0142(8) 0.0206(8) -0.0047(8)
C28 0.0822(12) 0.1107(15) 0.0646(11) 0.0176(10) -0.0004(9) -0.0033(11)
C31 0.1040(14) 0.0651(10) 0.0903(13) -0.0003(9) 0.0360(11) -0.0029(9)
C15 0.0573(9) 0.0968(13) 0.1154(16) 0.0078(12) 0.0291(10) -0.0088(9)
C27 0.0578(9) 0.1401(19) 0.0750(12) 0.0086(12) 0.0068(8) 0.0076(10)

loop_
_atom_type_symbol
_atom_type_description
_atom_type_scat_dispersion_real
_atom_type_scat_dispersion_imag
_atom_type_scat_source
C C 0.0137 0.0067 'International Tables Vol C Tables 4.2.6.8 and 6.1.1.4'
H H 0.0000 0.0000 'International Tables Vol C Tables 4.2.6.8 and 6.1.1.4'
N N 0.0241 0.0134 'International Tables Vol C Tables 4.2.6.8 and 6.1.1.4'
O O 0.0389 0.0241 'International Tables Vol C Tables 4.2.6.8 and 6.1.1.4'

loop_
_geom_angle_atom_site_label_1
_geom_angle_atom_site_label_2
_geom_angle_atom_site_label_3
_geom_angle
_geom_angle_site_symmetry_1
_geom_angle_site_symmetry_3
_geom_angle_publ_flag
C22 O2 H2 109.5 . . ?
C9 N1 C10 90.83(10) . . ?
C18 N1 C10 118.31(11) . . ?
C18 N1 C9 117.82(11) . . ?
C21 C20 H20 118.6 . . ?
C19 C20 H20 118.6 . . ?
C19 C20 C21 122.74(13) . . ?
C3 C2 C1 121.06(12) . . ?
C7 C2 C3 117.13(13) . . ?
C7 C2 C1 121.71(13) . . ?
C20 C21 C22 116.59(13) . . ?
C20 C21 C29 120.21(13) . . ?
C22 C21 C29 123.16(13) . . ?
C20 C19 C24 118.71(13) . . ?
C20 C19 C18 120.23(12) . . ?
C24 C19 C18 121.06(13) . . ?
C2 C3 H3 119.5 . . ?
C4 C3 C2 120.95(14) . . ?
C4 C3 H3 119.5 . . ?
N1 C10 H10A 113.8 . . ?
N1 C10 H10B 113.8 . . ?
N1 C10 C1 88.81(10) . . ?
H10A C10 H10B 111.1 . . ?
C1 C10 H10A 113.8 . . ?
C1 C10 H10B 113.8 . . ?
C2 C1 C10 115.48(12) . . ?
C2 C1 C11 112.97(11) . . ?
C2 C1 C9 112.17(11) . . ?
C11 C1 C10 113.79(12) . . ?
C11 C1 C9 114.87(12) . . ?
C9 C1 C10 84.72(10) . . ?
O1 C11 C1 120.42(14) . . ?
O1 C11 C12 120.49(14) . . ?
C12 C11 C1 119.07(12) . . ?
O2 C22 C21 120.76(14) . . ?
O2 C22 C23 116.40(13) . . ?
C23 C22 C21 122.84(13) . . ?
C19 C24 H24 119.0 . . ?
C19 C24 C23 122.04(14) . . ?
C23 C24 H24 119.0 . . ?
C2 C7 H7 119.3 . . ?
C6 C7 C2 121.38(14) . . ?
C6 C7 H7 119.3 . . ?
C3 C4 H4 118.9 . . ?
C3 C4 C5 122.21(14) . . ?
C5 C4 H4 118.9 . . ?
C34 C33 C18 121.44(14) . . ?
C34 C33 C38 118.16(16) . . ?
C38 C33 C18 120.38(15) . . ?
C33 C34 H34 119.4 . . ?
C35 C34 C33 121.15(17) . . ?
C35 C34 H34 119.4 . . ?
C22 C23 C25 122.49(14) . . ?
C24 C23 C22 116.93(13) . . ?
C24 C23 C25 120.54(14) . . ?
C4 C5 C6 116.83(14) . . ?
C4 C5 C8 121.73(15) . . ?
C6 C5 C8 121.42(15) . . ?
C34 C35 H35 120.0 . . ?
C36 C35 C34 120.07(19) . . ?
C36 C35 H35 120.0 . . ?
C7 C6 C5 121.44(14) . . ?
C7 C6 H6 119.3 . . ?
C5 C6 H6 119.3 . . ?
N1 C9 C1 89.01(10) . . ?
N1 C9 H9A 113.8 . . ?
N1 C9 H9B 113.8 . . ?
C1 C9 H9A 113.8 . . ?
C1 C9 H9B 113.8 . . ?
H9A C9 H9B 111.0 . . ?
N1 C18 C19 108.38(12) . . ?
N1 C18 C33 109.87(12) . . ?
N1 C18 H18 108.7 . . ?
C19 C18 H18 108.7 . . ?
C33 C18 C19 112.37(11) . . ?
C33 C18 H18 108.7 . . ?
C13 C12 C11 123.07(13) . . ?
C13 C12 C17 118.77(15) . . ?
C17 C12 C11 118.15(15) . . ?
C12 C13 H13 119.7 . . ?
C12 C13 C14 120.58(15) . . ?
C14 C13 H13 119.7 . . ?
C35 C36 H36 120.1 . . ?
C37 C36 C35 119.71(18) . . ?
C37 C36 H36 120.1 . . ?
C33 C38 H38 119.7 . . ?
C33 C38 C37 120.63(18) . . ?
C37 C38 H38 119.7 . . ?
C21 C29 C30 111.23(13) . . ?
C32 C29 C21 111.32(13) . . ?
C32 C29 C30 105.87(14) . . ?
C32 C29 C31 106.69(15) . . ?
C31 C29 C21 110.34(13) . . ?
C31 C29 C30 111.22(15) . . ?
C12 C17 H17 119.8 . . ?
C16 C17 C12 120.32(18) . . ?
C16 C17 H17 119.8 . . ?
C5 C8 H8A 109.5 . . ?
C5 C8 H8B 109.5 . . ?
C5 C8 H8C 109.5 . . ?
H8A C8 H8B 109.5 . . ?
H8A C8 H8C 109.5 . . ?
H8B C8 H8C 109.5 . . ?
C29 C30 H30A 109.5 . . ?
C29 C30 H30B 109.5 . . ?
C29 C30 H30C 109.5 . . ?
H30A C30 H30B 109.5 . . ?
H30A C30 H30C 109.5 . . ?
H30B C30 H30C 109.5 . . ?
H26A C26 H26B 109.5 . . ?
H26A C26 H26C 109.5 . . ?
H26B C26 H26C 109.5 . . ?
C25 C26 H26A 109.5 . . ?
C25 C26 H26B 109.5 . . ?
C25 C26 H26C 109.5 . . ?
C26 C25 C23 109.75(15) . . ?
C26 C25 C27 110.25(16) . . ?
C28 C25 C23 111.38(14) . . ?
C28 C25 C26 107.27(16) . . ?
C28 C25 C27 106.91(17) . . ?
C27 C25 C23 111.18(14) . . ?
C13 C14 H14 120.2 . . ?
C15 C14 C13 119.53(18) . . ?
C15 C14 H14 120.2 . . ?
C36 C37 C38 120.27(19) . . ?
C36 C37 H37 119.9 . . ?
C38 C37 H37 119.9 . . ?
C17 C16 H16 119.7 . . ?
C17 C16 C15 120.50(17) . . ?
C15 C16 H16 119.7 . . ?
C29 C32 H32A 109.5 . . ?
C29 C32 H32B 109.5 . . ?
C29 C32 H32C 109.5 . . ?
H32A C32 H32B 109.5 . . ?
H32A C32 H32C 109.5 . . ?
H32B C32 H32C 109.5 . . ?
C25 C28 H28A 109.5 . . ?
C25 C28 H28B 109.5 . . ?
C25 C28 H28C 109.5 . . ?
H28A C28 H28B 109.5 . . ?
H28A C28 H28C 109.5 . . ?
H28B C28 H28C 109.5 . . ?
C29 C31 H31A 109.5 . . ?
C29 C31 H31B 109.5 . . ?
C29 C31 H31C 109.5 . . ?
H31A C31 H31B 109.5 . . ?
H31A C31 H31C 109.5 . . ?
H31B C31 H31C 109.5 . . ?
C14 C15 H15 119.9 . . ?
C16 C15 C14 120.27(17) . . ?
C16 C15 H15 119.9 . . ?
C25 C27 H27A 109.5 . . ?
C25 C27 H27B 109.5 . . ?
C25 C27 H27C 109.5 . . ?
H27A C27 H27B 109.5 . . ?
H27A C27 H27C 109.5 . . ?
H27B C27 H27C 109.5 . . ?

loop_
_geom_bond_atom_site_label_1
_geom_bond_atom_site_label_2
_geom_bond_distance
_geom_bond_site_symmetry_2
_geom_bond_publ_flag
O1 C11 1.2126(18) . ?
O2 H2 0.8400 . ?
O2 C22 1.3817(18) . ?
N1 C10 1.4763(17) . ?
N1 C9 1.4759(19) . ?
N1 C18 1.4582(18) . ?
C20 H20 0.9500 . ?
C20 C21 1.390(2) . ?
C20 C19 1.378(2) . ?
C2 C3 1.393(2) . ?
C2 C1 1.514(2) . ?
C2 C7 1.389(2) . ?
C21 C22 1.405(2) . ?
C21 C29 1.543(2) . ?
C19 C24 1.386(2) . ?
C19 C18 1.5250(19) . ?
C3 H3 0.9500 . ?
C3 C4 1.380(2) . ?
C10 H10A 0.9900 . ?
C10 H10B 0.9900 . ?
C10 C1 1.563(2) . ?
C1 C11 1.527(2) . ?
C1 C9 1.5578(19) . ?
C11 C12 1.489(2) . ?
C22 C23 1.401(2) . ?
C24 H24 0.9500 . ?
C24 C23 1.395(2) . ?
C7 H7 0.9500 . ?
C7 C6 1.383(2) . ?
C4 H4 0.9500 . ?
C4 C5 1.381(2) . ?
C33 C34 1.383(2) . ?
C33 C18 1.519(2) . ?
C33 C38 1.384(2) . ?
C34 H34 0.9500 . ?
C34 C35 1.377(2) . ?
C23 C25 1.546(2) . ?
C5 C6 1.391(2) . ?
C5 C8 1.499(2) . ?
C35 H35 0.9500 . ?
C35 C36 1.375(3) . ?
C6 H6 0.9500 . ?
C9 H9A 0.9900 . ?
C9 H9B 0.9900 . ?
C18 H18 1.0000 . ?
C12 C13 1.387(2) . ?
C12 C17 1.401(2) . ?
C13 H13 0.9500 . ?
C13 C14 1.387(2) . ?
C36 H36 0.9500 . ?
C36 C37 1.369(3) . ?
C38 H38 0.9500 . ?
C38 C37 1.386(3) . ?
C29 C30 1.548(2) . ?
C29 C32 1.533(2) . ?
C29 C31 1.533(2) . ?
C17 H17 0.9500 . ?
C17 C16 1.372(3) . ?
C8 H8A 0.9800 . ?
C8 H8B 0.9800 . ?
C8 H8C 0.9800 . ?
C30 H30A 0.9800 . ?
C30 H30B 0.9800 . ?
C30 H30C 0.9800 . ?
C26 H26A 0.9800 . ?
C26 H26B 0.9800 . ?
C26 H26C 0.9800 . ?
C26 C25 1.532(3) . ?
C25 C28 1.527(3) . ?
C25 C27 1.540(3) . ?
C14 H14 0.9500 . ?
C14 C15 1.385(3) . ?
C37 H37 0.9500 . ?
C16 H16 0.9500 . ?
C16 C15 1.372(3) . ?
C32 H32A 0.9800 . ?
C32 H32B 0.9800 . ?
C32 H32C 0.9800 . ?
C28 H28A 0.9800 . ?
C28 H28B 0.9800 . ?
C28 H28C 0.9800 . ?
C31 H31A 0.9800 . ?
C31 H31B 0.9800 . ?
C31 H31C 0.9800 . ?
C15 H15 0.9500 . ?
C27 H27A 0.9800 . ?
C27 H27B 0.9800 . ?
C27 H27C 0.9800 . ?

loop_
_geom_torsion_atom_site_label_1
_geom_torsion_atom_site_label_2
_geom_torsion_atom_site_label_3
_geom_torsion_atom_site_label_4
_geom_torsion
_geom_torsion_site_symmetry_1
_geom_torsion_site_symmetry_2
_geom_torsion_site_symmetry_3
_geom_torsion_site_symmetry_4
_geom_torsion_publ_flag
O1 C11 C12 C13 172.32(15) . . . . ?
O1 C11 C12 C17 -6.1(2) . . . . ?
O2 C22 C23 C24 -175.30(13) . . . . ?
O2 C22 C23 C25 2.4(2) . . . . ?
N1 C10 C1 C2 -93.27(12) . . . . ?
N1 C10 C1 C11 133.69(12) . . . . ?
N1 C10 C1 C9 18.80(10) . . . . ?
C20 C21 C22 O2 175.61(14) . . . . ?
C20 C21 C22 C23 -3.7(2) . . . . ?
C20 C21 C29 C30 126.43(16) . . . . ?
C20 C21 C29 C32 8.6(2) . . . . ?
C20 C21 C29 C31 -109.64(17) . . . . ?
C20 C19 C24 C23 -1.9(2) . . . . ?
C20 C19 C18 N1 39.84(18) . . . . ?
C20 C19 C18 C33 -81.77(16) . . . . ?
C2 C3 C4 C5 -0.1(3) . . . . ?
C2 C1 C11 O1 117.43(15) . . . . ?
C2 C1 C11 C12 -64.36(17) . . . . ?
C2 C1 C9 N1 96.58(12) . . . . ?
C2 C7 C6 C5 0.4(2) . . . . ?
C21 C20 C19 C24 2.3(2) . . . . ?
C21 C20 C19 C18 -178.59(13) . . . . ?
C21 C22 C23 C24 4.1(2) . . . . ?
C21 C22 C23 C25 -178.24(15) . . . . ?
C19 C20 C21 C22 0.4(2) . . . . ?
C19 C20 C21 C29 178.19(13) . . . . ?
C19 C24 C23 C22 -1.2(2) . . . . ?
C19 C24 C23 C25 -178.88(14) . . . . ?
C3 C2 C1 C10 27.19(18) . . . . ?
C3 C2 C1 C11 160.60(13) . . . . ?
C3 C2 C1 C9 -67.63(17) . . . . ?
C3 C2 C7 C6 -2.3(2) . . . . ?
C3 C4 C5 C6 -1.9(2) . . . . ?
C3 C4 C5 C8 176.28(16) . . . . ?
C10 N1 C9 C1 19.86(11) . . . . ?
C10 N1 C18 C19 170.51(12) . . . . ?
C10 N1 C18 C33 -66.36(16) . . . . ?
C10 C1 C11 O1 -108.35(16) . . . . ?
C10 C1 C11 C12 69.86(16) . . . . ?
C10 C1 C9 N1 -18.80(10) . . . . ?
C1 C2 C3 C4 178.56(14) . . . . ?
C1 C2 C7 C6 -178.68(13) . . . . ?
C1 C11 C12 C13 -5.9(2) . . . . ?
C1 C11 C12 C17 175.64(13) . . . . ?
C11 C1 C9 N1 -132.61(12) . . . . ?
C11 C12 C13 C14 -176.59(15) . . . . ?
C11 C12 C17 C16 177.29(16) . . . . ?
C22 C21 C29 C30 -56.0(2) . . . . ?
C22 C21 C29 C32 -173.79(15) . . . . ?
C22 C21 C29 C31 67.95(19) . . . . ?
C22 C23 C25 C26 -65.7(2) . . . . ?
C22 C23 C25 C28 175.68(16) . . . . ?
C22 C23 C25 C27 56.6(2) . . . . ?
C24 C19 C18 N1 -141.06(14) . . . . ?
C24 C19 C18 C33 97.34(16) . . . . ?
C24 C23 C25 C26 111.92(18) . . . . ?
C24 C23 C25 C28 -6.7(2) . . . . ?
C24 C23 C25 C27 -125.84(18) . . . . ?
C7 C2 C3 C4 2.2(2) . . . . ?
C7 C2 C1 C10 -156.62(13) . . . . ?
C7 C2 C1 C11 -23.21(19) . . . . ?
C7 C2 C1 C9 108.56(15) . . . . ?
C4 C5 C6 C7 1.7(2) . . . . ?
C33 C34 C35 C36 0.5(3) . . . . ?
C33 C38 C37 C36 0.7(3) . . . . ?
C34 C33 C18 N1 -32.39(18) . . . . ?
C34 C33 C18 C19 88.36(17) . . . . ?
C34 C33 C38 C37 0.1(3) . . . . ?
C34 C35 C36 C37 0.3(3) . . . . ?
C35 C36 C37 C38 -0.9(3) . . . . ?
C9 N1 C10 C1 -19.80(11) . . . . ?
C9 N1 C18 C19 62.89(15) . . . . ?
C9 N1 C18 C33 -173.98(12) . . . . ?
C9 C1 C11 O1 -13.0(2) . . . . ?
C9 C1 C11 C12 165.22(12) . . . . ?
C18 N1 C10 C1 -142.34(12) . . . . ?
C18 N1 C9 C1 142.81(12) . . . . ?
C18 C19 C24 C23 178.97(13) . . . . ?
C18 C33 C34 C35 -179.19(14) . . . . ?
C18 C33 C38 C37 178.65(17) . . . . ?
C12 C13 C14 C15 -1.3(3) . . . . ?
C12 C17 C16 C15 0.0(3) . . . . ?
C13 C12 C17 C16 -1.2(2) . . . . ?
C13 C14 C15 C16 0.0(3) . . . . ?
C38 C33 C34 C35 -0.7(2) . . . . ?
C38 C33 C18 N1 149.12(15) . . . . ?
C38 C33 C18 C19 -90.13(17) . . . . ?
C29 C21 C22 O2 -2.1(2) . . . . ?
C29 C21 C22 C23 178.60(14) . . . . ?
C17 C12 C13 C14 1.9(2) . . . . ?
C17 C16 C15 C14 0.6(3) . . . . ?
C8 C5 C6 C7 -176.44(15) . . . . ?
